data_2015795
loop_
_publ_author_name
'Harrison, William T. A.'
'Yathirajan, H. S.'
'Bindya, S.'
'Anilkumar, H. G. '
Devaraju

_publ_section_title
;
 Escitalopram oxalate: co-existence of oxalate dianions and oxalic acid
 molecules in the same crystal
;
_journal_coeditor_code GD3075
_journal_issue 2
_journal_name_full 'Acta Crystallographica Section C'
_journal_page_first o129
_journal_page_last o131
_journal_paper_doi 10.1107/S010827010605520X
_journal_volume 63
_journal_year 2007
_chemical_formula_iupac '2C20 H22 F N2 O +, C2 O4 2-, C2 H2 O4, 0.325H2 O'
_chemical_formula_moiety '2(C20 H22 F N2 O +), C2 O4 2-, C2 H2 O4, 0.325(H2 O)'
_chemical_formula_sum 'C44 H46 F2 N4 O10.325'
_chemical_formula_weight 834.05
_chemical_name_systematic
;
(S)-(+)-3-[5-cyano-2-(4-fluorophenyl)-1,3-dihydroisobenzofuran-2-
yl]propanaminium oxalate oxalic acid 0.325-hydrate
;
_space_group_IT_number 4
_symmetry_cell_setting monoclinic
_symmetry_space_group_name_Hall 'P 2yb'
_symmetry_space_group_name_H-M 'P 1 21 1'
_atom_sites_solution_hydrogens geom
_atom_sites_solution_primary direct
_atom_sites_solution_secondary difmap
_audit_creation_method SHELXL-97
_cell_angle_alpha 90.00
_cell_angle_beta 106.589(2)
_cell_angle_gamma 90.00
_cell_formula_units_Z 2
_cell_length_a 7.9355(3)
_cell_length_b 24.7376(9)
_cell_length_c 11.1332(5)
_cell_measurement_reflns_used 4241
_cell_measurement_temperature 120(2)
_cell_measurement_theta_max 27.48
_cell_measurement_theta_min 1.00
_cell_volume 2094.54(15)
_computing_cell_refinement 'SCALEPACK (Otwinowski & Minor, 1997)'
_computing_data_collection 'COLLECT (Nonius, 1998)'
_computing_data_reduction
;
SCALEPACK and DENZO (Otwinowski & Minor 1997), and SORTAV (Blessing,
1995)
;
_computing_molecular_graphics 'ORTEP-3 (Farrugia, 1997)'
_computing_publication_material SHELXL97
_computing_structure_refinement 'SHELXL97 (Sheldrick, 1997)'
_computing_structure_solution 'SHELXS97 (Sheldrick, 1997)'
_diffrn_ambient_temperature 120(2)
_diffrn_measured_fraction_theta_full 0.902
_diffrn_measured_fraction_theta_max 0.902
_diffrn_measurement_device_type 'Nonius KappaCCD'
_diffrn_measurement_method '\w and \f'
_diffrn_radiation_monochromator graphite
_diffrn_radiation_source 'fine-focus sealed tube'
_diffrn_radiation_type MoK\a
_diffrn_radiation_wavelength 0.71073
_diffrn_reflns_av_R_equivalents 0.0368
_diffrn_reflns_av_sigmaI/netI 0.0699
_diffrn_reflns_limit_h_max 7
_diffrn_reflns_limit_h_min -9
_diffrn_reflns_limit_k_max 20
_diffrn_reflns_limit_k_min -28
_diffrn_reflns_limit_l_max 13
_diffrn_reflns_limit_l_min -11
_diffrn_reflns_number 7581
_diffrn_reflns_theta_full 25.50
_diffrn_reflns_theta_max 25.50
_diffrn_reflns_theta_min 2.68
_diffrn_standards_decay_% 0
_diffrn_standards_number 0
_exptl_absorpt_coefficient_mu 0.100
_exptl_absorpt_correction_T_max 0.982
_exptl_absorpt_correction_T_min 0.969
_exptl_absorpt_correction_type multi-scan
_exptl_absorpt_process_details '(SADABS; Bruker, 2003)'
_exptl_crystal_colour colourless
_exptl_crystal_density_diffrn 1.324
_exptl_crystal_density_method 'not measured'
_exptl_crystal_description block
_exptl_crystal_F_000 879
_exptl_crystal_size_max 0.32
_exptl_crystal_size_mid 0.24
_exptl_crystal_size_min 0.18
_refine_diff_density_max 0.174
_refine_diff_density_min -0.206
_refine_ls_abs_structure_details none
_refine_ls_extinction_coef 0.0118(16)
_refine_ls_extinction_expression Fc^*^=kFc[1+0.001xFc^2^\l^3^/sin(2\q)]^-1/4^
_refine_ls_extinction_method SHELXL97
_refine_ls_goodness_of_fit_ref 1.018
_refine_ls_hydrogen_treatment mixed
_refine_ls_matrix_type full
_refine_ls_number_parameters 562
_refine_ls_number_reflns 3609
_refine_ls_number_restraints 3
_refine_ls_restrained_S_all 1.018
_refine_ls_R_factor_all 0.0751
_refine_ls_R_factor_gt 0.0422
_refine_ls_shift/su_max 0.008
_refine_ls_shift/su_mean 0.001
_refine_ls_structure_factor_coef Fsqd
_refine_ls_weighting_details 'calc w=1/[\s^2^(Fo^2^)+(0.0473P)^2^] where P=(Fo^2^+2Fc^2^)/3'
_refine_ls_weighting_scheme calc
_refine_ls_wR_factor_gt 0.0825
_refine_ls_wR_factor_ref 0.0949
_reflns_number_gt 2652
_reflns_number_total 3609
_reflns_threshold_expression I>2\s(I)
_cod_data_source_file gd3075.cif
_cod_data_source_block I
_cod_original_cell_volume 2094.54(14)
_cod_original_sg_symbol_H-M 'P 21'
_cod_database_code 2015795
_cod_database_fobs_code 2015795

loop_
_symmetry_equiv_pos_as_xyz
'x, y, z'
'-x, y+1/2, -z'

loop_
_atom_site_type_symbol
_atom_site_label
_atom_site_fract_x
_atom_site_fract_y
_atom_site_fract_z
_atom_site_U_iso_or_equiv
_atom_site_adp_type
_atom_site_calc_flag
_atom_site_refinement_flags
_atom_site_occupancy
C C1 0.1867(5) 0.50590(17) 0.2222(5) 0.0372(12) Uani d . 1
H H1A 0.2960 0.5224 0.2131 0.045 Uiso calc R 1
H H1B 0.1401 0.5288 0.2783 0.045 Uiso calc R 1
C C2 0.0547(5) 0.49930(16) 0.0984(4) 0.0293(11) Uani d . 1
C C3 0.0086(5) 0.53215(17) -0.0070(5) 0.0309(10) Uani d . 1
H H3A 0.0603 0.5668 -0.0060 0.037 Uiso calc R 1
C C4 -0.1143(5) 0.51331(16) -0.1139(4) 0.0304(11) Uani d . 1
C C5 -0.1927(5) 0.46288(16) -0.1166(4) 0.0292(10) Uani d . 1
H H5 -0.2759 0.4506 -0.1910 0.035 Uiso calc R 1
C C6 -0.1488(5) 0.43037(16) -0.0094(4) 0.0290(11) Uani d . 1
H H6 -0.2028 0.3961 -0.0097 0.035 Uiso calc R 1
C C7 -0.0255(5) 0.44895(15) 0.0968(4) 0.0244(10) Uani d . 1
C C8 0.0571(4) 0.42090(15) 0.2204(4) 0.0258(10) Uani d . 1
C C9 -0.0554(5) 0.42440(15) 0.3107(4) 0.0245(10) Uani d . 1
C C10 0.0145(5) 0.44332(16) 0.4313(4) 0.0303(10) Uani d . 1
H H10 0.1341 0.4543 0.4581 0.036 Uiso calc R 1
C C11 -0.0863(5) 0.44663(17) 0.5139(4) 0.0367(11) Uani d . 1
H H11 -0.0380 0.4601 0.5966 0.044 Uiso calc R 1
C C12 -0.2579(6) 0.42998(18) 0.4731(5) 0.0412(13) Uani d . 1
C C13 -0.3339(5) 0.41126(17) 0.3553(5) 0.0378(12) Uani d . 1
H H13 -0.4538 0.4005 0.3298 0.045 Uiso calc R 1
C C14 -0.2312(5) 0.40827(16) 0.2736(4) 0.0315(11) Uani d . 1
H H14 -0.2813 0.3950 0.1911 0.038 Uiso calc R 1
C C15 0.1078(5) 0.36332(15) 0.1956(4) 0.0270(10) Uani d . 1
H H15A 0.1887 0.3656 0.1426 0.032 Uiso calc R 1
H H15B 0.0000 0.3448 0.1454 0.032 Uiso calc R 1
C C16 0.1942(5) 0.32708(15) 0.3076(4) 0.0237(10) Uani d . 1
H H16A 0.3000 0.3447 0.3632 0.028 Uiso calc R 1
H H16B 0.1111 0.3190 0.3567 0.028 Uiso calc R 1
C C17 0.2436(5) 0.27583(15) 0.2503(4) 0.0254(10) Uani d . 1
H H17A 0.1377 0.2622 0.1868 0.030 Uiso calc R 1
H H17B 0.3316 0.2852 0.2061 0.030 Uiso calc R 1
C C18 0.1856(5) 0.20924(16) 0.4014(4) 0.0340(11) Uani d . 1
H H18A 0.1483 0.2381 0.4485 0.051 Uiso calc R 1
H H18B 0.2394 0.1799 0.4586 0.051 Uiso calc R 1
H H18C 0.0832 0.1954 0.3369 0.051 Uiso calc R 1
C C19 0.3830(5) 0.18763(16) 0.2745(4) 0.0302(11) Uani d . 1
H H19A 0.4372 0.1592 0.3344 0.045 Uiso calc R 1
H H19B 0.4707 0.2026 0.2370 0.045 Uiso calc R 1
H H19C 0.2851 0.1723 0.2085 0.045 Uiso calc R 1
C C20 -0.1608(6) 0.54493(18) -0.2272(5) 0.0361(12) Uani d . 1
N N1 0.3165(4) 0.23120(12) 0.3405(3) 0.0221(8) Uani d . 1
H H1 0.4111 0.2449 0.4030 0.026 Uiso calc R 1
N N2 -0.1973(5) 0.56893(16) -0.3191(5) 0.0496(12) Uani d . 1
O O1 0.2185(3) 0.45139(11) 0.2705(3) 0.0313(7) Uani d . 1
F F1 -0.3583(3) 0.43279(11) 0.5554(3) 0.0620(9) Uani d . 1
C C21 1.2617(5) 0.08104(16) 0.6468(4) 0.0304(11) Uani d . 1
H H21A 1.1715 0.0967 0.5747 0.037 Uiso calc R 1
H H21B 1.2602 0.0412 0.6379 0.037 Uiso calc R 1
C C22 1.4402(4) 0.10331(15) 0.6546(4) 0.0244(10) Uani d . 1
C C23 1.5332(4) 0.10253(16) 0.5663(4) 0.0268(10) Uani d . 1
H H23 1.4855 0.0860 0.4868 0.032 Uiso calc R 1
C C24 1.6998(5) 0.12684(15) 0.5982(5) 0.0299(11) Uani d . 1
C C25 1.7717(5) 0.14936(17) 0.7160(5) 0.0372(13) Uani d . 1
H H25 1.8850 0.1655 0.7362 0.045 Uiso calc R 1
C C26 1.6790(5) 0.14833(16) 0.8037(5) 0.0349(12) Uani d . 1
H H26 1.7291 0.1626 0.8854 0.042 Uiso calc R 1
C C27 1.5114(5) 0.12614(15) 0.7704(4) 0.0258(10) Uani d . 1
C C28 1.3852(5) 0.12033(16) 0.8490(4) 0.0283(10) Uani d . 1
C C29 1.4661(5) 0.08086(17) 0.9568(5) 0.0323(11) Uani d . 1
C C30 1.4517(5) 0.02579(18) 0.9328(5) 0.0423(13) Uani d . 1
H H30 1.3806 0.0133 0.8539 0.051 Uiso calc R 1
C C31 1.5397(6) -0.01152(19) 1.0225(6) 0.0459(14) Uani d . 1
H H31 1.5306 -0.0492 1.0050 0.055 Uiso calc R 1
C C32 1.6387(7) 0.0069(2) 1.1354(6) 0.0527(16) Uani d . 1
C C33 1.6570(7) 0.0606(2) 1.1644(5) 0.0631(16) Uani d . 1
H H33 1.7267 0.0725 1.2442 0.076 Uiso calc R 1
C C34 1.5691(6) 0.0975(2) 1.0718(5) 0.0516(14) Uani d . 1
H H34 1.5813 0.1351 1.0893 0.062 Uiso calc R 1
C C35 1.3299(5) 0.17483(15) 0.8933(4) 0.0316(11) Uani d . 1
H H35A 1.2347 0.1681 0.9326 0.038 Uiso calc R 1
H H35B 1.4313 0.1899 0.9585 0.038 Uiso calc R 1
C C36 1.2669(5) 0.21680(15) 0.7906(4) 0.0276(10) Uani d . 1
H H36A 1.1649 0.2027 0.7244 0.033 Uiso calc R 1
H H36B 1.3620 0.2254 0.7523 0.033 Uiso calc R 1
C C37 1.2147(5) 0.26719(15) 0.8497(4) 0.0248(10) Uani d . 1
H H37A 1.1214 0.2574 0.8887 0.030 Uiso calc R 1
H H37B 1.3177 0.2798 0.9173 0.030 Uiso calc R 1
C C38 1.2811(5) 0.33380(17) 0.7003(4) 0.0311(11) Uani d . 1
H H38A 1.3148 0.3048 0.6519 0.047 Uiso calc R 1
H H38B 1.3852 0.3464 0.7651 0.047 Uiso calc R 1
H H38C 1.2303 0.3638 0.6443 0.047 Uiso calc R 1
C C39 1.0881(5) 0.35777(16) 0.8273(4) 0.0336(11) Uani d . 1
H H39A 0.9993 0.3438 0.8649 0.050 Uiso calc R 1
H H39B 1.0366 0.3866 0.7678 0.050 Uiso calc R 1
H H39C 1.1879 0.3722 0.8932 0.050 Uiso calc R 1
C C40 1.7918(5) 0.12983(17) 0.5048(5) 0.0392(12) Uani d . 1
N N3 1.1498(4) 0.31321(12) 0.7601(3) 0.0238(8) Uani d . 1
H H2 1.0535 0.3009 0.6969 0.029 Uiso calc R 1
N N4 1.8635(5) 0.13274(15) 0.4290(5) 0.0543(12) Uani d . 1
O O2 1.2306(3) 0.09660(11) 0.7634(3) 0.0319(7) Uani d . 1
F F2 1.7240(4) -0.02926(13) 1.2247(3) 0.0738(10) Uani d . 1
C C41 0.7749(5) 0.27769(15) 0.4960(4) 0.0222(9) Uani d . 1
C C42 0.6823(5) 0.27435(15) 0.6015(4) 0.0229(10) Uani d . 1
O O3 0.9337(3) 0.28748(11) 0.5248(3) 0.0305(7) Uani d . 1
O O4 0.6729(3) 0.26948(11) 0.3869(3) 0.0295(7) Uani d . 1
O O5 0.7829(3) 0.28588(12) 0.7101(3) 0.0317(7) Uani d . 1
O O6 0.5271(3) 0.26119(10) 0.5749(3) 0.0287(7) Uani d . 1
C C43 0.7576(5) 0.27084(16) 0.9901(4) 0.0241(10) Uani d . 1
C C44 0.6897(4) 0.28035(17) 1.1045(4) 0.0255(10) Uani d . 1
O O7 0.6595(3) 0.29301(13) 0.8892(3) 0.0365(8) Uani d D 1
H H3 0.702(5) 0.2899(17) 0.822(2) 0.044 Uiso d D 1
O O8 0.8913(3) 0.24532(12) 0.9986(3) 0.0345(8) Uani d . 1
O O9 0.7910(3) 0.26052(13) 1.2057(3) 0.0354(8) Uani d D 1
H H4 0.756(5) 0.2628(17) 1.276(2) 0.042 Uiso d D 1
O O10 0.5536(3) 0.30523(13) 1.0950(3) 0.0425(8) Uani d . 1
O O11 0.9399(12) 0.1504(4) 1.1364(11) 0.055(5) Uani d P 0.325(10)

loop_
_atom_site_aniso_label
_atom_site_aniso_U_11
_atom_site_aniso_U_22
_atom_site_aniso_U_33
_atom_site_aniso_U_12
_atom_site_aniso_U_13
_atom_site_aniso_U_23
C1 0.041(2) 0.031(3) 0.040(4) -0.008(2) 0.012(3) 0.001(2)
C2 0.029(2) 0.027(2) 0.034(3) -0.0025(17) 0.013(2) -0.001(2)
C3 0.035(2) 0.025(2) 0.036(3) -0.0013(18) 0.014(2) 0.003(2)
C4 0.033(2) 0.031(3) 0.030(3) 0.0106(19) 0.014(2) 0.011(2)
C5 0.0242(19) 0.033(3) 0.029(3) 0.0060(17) 0.005(2) 0.000(2)
C6 0.028(2) 0.027(2) 0.032(3) 0.0050(17) 0.009(2) -0.002(2)
C7 0.0234(19) 0.022(2) 0.029(3) 0.0049(17) 0.010(2) 0.001(2)
C8 0.0256(19) 0.024(2) 0.027(3) -0.0051(17) 0.007(2) 0.0001(19)
C9 0.0270(19) 0.019(2) 0.027(3) -0.0024(16) 0.008(2) 0.0023(19)
C10 0.029(2) 0.033(2) 0.027(3) 0.0023(18) 0.005(2) 0.003(2)
C11 0.043(2) 0.038(3) 0.029(3) 0.003(2) 0.011(2) -0.001(2)
C12 0.046(3) 0.046(3) 0.042(4) 0.010(2) 0.029(3) 0.015(3)
C13 0.031(2) 0.042(3) 0.042(4) -0.005(2) 0.013(3) 0.005(2)
C14 0.033(2) 0.035(3) 0.028(3) -0.0047(18) 0.011(2) 0.000(2)
C15 0.030(2) 0.026(2) 0.026(3) -0.0022(17) 0.009(2) -0.004(2)
C16 0.0260(19) 0.029(2) 0.016(3) -0.0016(16) 0.005(2) 0.0033(18)
C17 0.0234(17) 0.028(2) 0.026(3) 0.0011(16) 0.009(2) 0.006(2)
C18 0.035(2) 0.037(3) 0.038(3) -0.0017(18) 0.025(2) 0.008(2)
C19 0.031(2) 0.029(2) 0.034(3) 0.0042(17) 0.015(2) -0.001(2)
C20 0.040(2) 0.033(3) 0.039(4) 0.008(2) 0.017(3) 0.008(2)
N1 0.0194(14) 0.0285(19) 0.018(2) -0.0005(13) 0.0044(16) -0.0004(16)
N2 0.054(2) 0.043(3) 0.053(4) 0.0105(19) 0.018(3) 0.014(2)
O1 0.0239(13) 0.0326(18) 0.034(2) -0.0073(12) 0.0031(15) 0.0009(14)
F1 0.0614(17) 0.087(2) 0.052(2) 0.0086(15) 0.0385(18) 0.0066(17)
C21 0.030(2) 0.032(2) 0.030(3) -0.0037(17) 0.010(2) -0.004(2)
C22 0.0222(18) 0.023(2) 0.024(3) 0.0042(17) 0.0006(19) 0.003(2)
C23 0.0278(19) 0.023(2) 0.027(3) 0.0034(17) 0.004(2) 0.0028(19)
C24 0.026(2) 0.024(2) 0.042(4) 0.0043(18) 0.015(2) 0.008(2)
C25 0.025(2) 0.025(2) 0.062(4) 0.0002(18) 0.013(3) 0.000(2)
C26 0.035(2) 0.027(2) 0.041(4) 0.0013(19) 0.007(3) -0.006(2)
C27 0.0273(19) 0.020(2) 0.029(3) 0.0053(17) 0.006(2) 0.003(2)
C28 0.0233(19) 0.035(2) 0.020(3) -0.0007(17) -0.003(2) -0.002(2)
C29 0.032(2) 0.036(3) 0.032(3) 0.0093(19) 0.013(2) 0.004(2)
C30 0.032(2) 0.039(3) 0.057(4) -0.001(2) 0.015(3) 0.010(2)
C31 0.035(2) 0.038(3) 0.066(5) 0.004(2) 0.017(3) 0.018(3)
C32 0.054(3) 0.055(4) 0.056(5) 0.031(3) 0.027(3) 0.027(3)
C33 0.087(4) 0.072(4) 0.026(4) 0.044(3) 0.010(3) 0.007(3)
C34 0.071(3) 0.051(3) 0.026(4) 0.031(3) 0.002(3) -0.004(3)
C35 0.032(2) 0.033(3) 0.029(3) 0.0055(18) 0.007(2) -0.004(2)
C36 0.0257(19) 0.032(3) 0.026(3) 0.0021(17) 0.010(2) -0.002(2)
C37 0.0219(17) 0.032(2) 0.019(3) 0.0036(16) 0.0027(19) -0.0006(19)
C38 0.033(2) 0.035(3) 0.030(3) -0.0013(18) 0.016(2) 0.002(2)
C39 0.037(2) 0.032(2) 0.035(3) 0.0044(18) 0.015(2) -0.004(2)
C40 0.028(2) 0.034(3) 0.058(4) 0.0022(19) 0.015(3) 0.004(2)
N3 0.0192(14) 0.0313(19) 0.022(2) 0.0003(13) 0.0066(16) -0.0049(16)
N4 0.042(2) 0.057(3) 0.071(4) -0.0001(19) 0.028(3) 0.005(2)
O2 0.0291(14) 0.0355(17) 0.032(2) -0.0022(12) 0.0106(15) -0.0015(14)
F2 0.078(2) 0.077(2) 0.070(3) 0.0371(17) 0.026(2) 0.043(2)
C41 0.0251(18) 0.025(2) 0.018(3) 0.0038(17) 0.008(2) 0.001(2)
C42 0.0237(18) 0.025(2) 0.020(3) 0.0038(17) 0.007(2) 0.002(2)
O3 0.0183(12) 0.0506(18) 0.023(2) -0.0027(12) 0.0056(13) -0.0012(14)
O4 0.0245(13) 0.051(2) 0.0131(19) -0.0077(13) 0.0056(14) -0.0013(14)
O5 0.0272(13) 0.0516(19) 0.017(2) -0.0091(13) 0.0078(15) -0.0059(15)
O6 0.0218(13) 0.0460(19) 0.020(2) -0.0028(12) 0.0082(14) 0.0008(14)
C43 0.0219(17) 0.033(3) 0.016(3) -0.0099(17) 0.004(2) -0.003(2)
C44 0.0182(17) 0.039(2) 0.018(3) -0.0083(18) 0.002(2) -0.002(2)
O7 0.0342(16) 0.060(2) 0.020(2) 0.0028(14) 0.0147(16) 0.0021(16)
O8 0.0313(14) 0.0528(19) 0.019(2) 0.0030(14) 0.0066(15) -0.0032(15)
O9 0.0330(15) 0.059(2) 0.018(2) 0.0056(14) 0.0131(16) 0.0045(15)
O10 0.0263(14) 0.078(2) 0.024(2) 0.0048(15) 0.0083(15) -0.0047(16)
O11 0.060(7) 0.048(7) 0.045(9) 0.009(5) -0.004(6) 0.000(5)

loop_
_atom_type_symbol
_atom_type_description
_atom_type_scat_dispersion_real
_atom_type_scat_dispersion_imag
_atom_type_scat_source
C C 0.0033 0.0016 'International Tables Vol C Tables 4.2.6.8 and 6.1.1.4'
H H 0.0000 0.0000 'International Tables Vol C Tables 4.2.6.8 and 6.1.1.4'
N N 0.0061 0.0033 'International Tables Vol C Tables 4.2.6.8 and 6.1.1.4'
O O 0.0106 0.0060 'International Tables Vol C Tables 4.2.6.8 and 6.1.1.4'
F F 0.0171 0.0103 'International Tables Vol C Tables 4.2.6.8 and 6.1.1.4'

loop_
_geom_angle_atom_site_label_1
_geom_angle_atom_site_label_2
_geom_angle_atom_site_label_3
_geom_angle
O1 C1 C2 104.2(3)
O1 C1 H1A 110.9
C2 C1 H1A 110.9
O1 C1 H1B 110.9
C2 C1 H1B 110.9
H1A C1 H1B 108.9
C3 C2 C7 120.2(4)
C3 C2 C1 131.8(4)
C7 C2 C1 108.0(4)
C2 C3 C4 118.7(4)
C2 C3 H3A 120.7
C4 C3 H3A 120.7
C3 C4 C5 121.4(4)
C3 C4 C20 120.7(4)
C5 C4 C20 117.9(4)
C4 C5 C6 119.8(4)
C4 C5 H5 120.1
C6 C5 H5 120.1
C7 C6 C5 118.8(4)
C7 C6 H6 120.6
C5 C6 H6 120.6
C6 C7 C2 121.1(4)
C6 C7 C8 130.0(4)
C2 C7 C8 108.7(4)
O1 C8 C7 102.5(3)
O1 C8 C15 107.8(3)
C7 C8 C15 109.4(3)
O1 C8 C9 109.5(3)
C7 C8 C9 112.9(3)
C15 C8 C9 114.0(3)
C10 C9 C14 118.3(4)
C10 C9 C8 120.8(3)
C14 C9 C8 120.9(4)
C9 C10 C11 121.3(4)
C9 C10 H10 119.4
C11 C10 H10 119.4
C12 C11 C10 118.0(4)
C12 C11 H11 121.0
C10 C11 H11 121.0
C13 C12 C11 123.2(4)
C13 C12 F1 118.5(4)
C11 C12 F1 118.2(5)
C12 C13 C14 118.0(4)
C12 C13 H13 121.0
C14 C13 H13 121.0
C13 C14 C9 121.1(4)
C13 C14 H14 119.5
C9 C14 H14 119.5
C8 C15 C16 118.7(3)
C8 C15 H15A 107.7
C16 C15 H15A 107.7
C8 C15 H15B 107.7
C16 C15 H15B 107.7
H15A C15 H15B 107.1
C17 C16 C15 104.9(3)
C17 C16 H16A 110.8
C15 C16 H16A 110.8
C17 C16 H16B 110.8
C15 C16 H16B 110.8
H16A C16 H16B 108.9
N1 C17 C16 115.6(3)
N1 C17 H17A 108.4
C16 C17 H17A 108.4
N1 C17 H17B 108.4
C16 C17 H17B 108.4
H17A C17 H17B 107.4
N1 C18 H18A 109.5
N1 C18 H18B 109.5
H18A C18 H18B 109.5
N1 C18 H18C 109.5
H18A C18 H18C 109.5
H18B C18 H18C 109.5
N1 C19 H19A 109.5
N1 C19 H19B 109.5
H19A C19 H19B 109.5
N1 C19 H19C 109.5
H19A C19 H19C 109.5
H19B C19 H19C 109.5
N2 C20 C4 178.3(5)
C19 N1 C17 109.2(3)
C19 N1 C18 110.6(3)
C17 N1 C18 112.8(3)
C19 N1 H1 108.0
C17 N1 H1 108.0
C18 N1 H1 108.0
C1 O1 C8 107.5(3)
O2 C21 C22 104.6(3)
O2 C21 H21A 110.8
C22 C21 H21A 110.8
O2 C21 H21B 110.8
C22 C21 H21B 110.8
H21A C21 H21B 108.9
C27 C22 C23 120.8(3)
C27 C22 C21 109.5(3)
C23 C22 C21 129.7(4)
C22 C23 C24 117.9(4)
C22 C23 H23 121.0
C24 C23 H23 121.0
C25 C24 C23 121.0(4)
C25 C24 C40 120.5(4)
C23 C24 C40 118.5(4)
C26 C25 C24 120.1(4)
C26 C25 H25 119.9
C24 C25 H25 119.9
C25 C26 C27 118.8(4)
C25 C26 H26 120.6
C27 C26 H26 120.6
C22 C27 C26 121.3(4)
C22 C27 C28 109.9(3)
C26 C27 C28 128.7(4)
O2 C28 C27 103.6(3)
O2 C28 C29 110.1(3)
C27 C28 C29 108.3(3)
O2 C28 C35 107.5(3)
C27 C28 C35 113.4(3)
C29 C28 C35 113.5(4)
C34 C29 C30 118.0(4)
C34 C29 C28 122.9(4)
C30 C29 C28 118.7(4)
C29 C30 C31 121.1(5)
C29 C30 H30 119.5
C31 C30 H30 119.5
C32 C31 C30 118.8(5)
C32 C31 H31 120.6
C30 C31 H31 120.6
C31 C32 F2 119.4(5)
C31 C32 C33 122.7(5)
F2 C32 C33 117.9(6)
C32 C33 C34 117.5(6)
C32 C33 H33 121.2
C34 C33 H33 121.2
C29 C34 C33 121.9(5)
C29 C34 H34 119.0
C33 C34 H34 119.0
C36 C35 C28 114.8(4)
C36 C35 H35A 108.6
C28 C35 H35A 108.6
C36 C35 H35B 108.6
C28 C35 H35B 108.6
H35A C35 H35B 107.5
C35 C36 C37 107.9(3)
C35 C36 H36A 110.1
C37 C36 H36A 110.1
C35 C36 H36B 110.1
C37 C36 H36B 110.1
H36A C36 H36B 108.4
N3 C37 C36 114.7(3)
N3 C37 H37A 108.6
C36 C37 H37A 108.6
N3 C37 H37B 108.6
C36 C37 H37B 108.6
H37A C37 H37B 107.6
N3 C38 H38A 109.5
N3 C38 H38B 109.5
H38A C38 H38B 109.5
N3 C38 H38C 109.5
H38A C38 H38C 109.5
H38B C38 H38C 109.5
N3 C39 H39A 109.5
N3 C39 H39B 109.5
H39A C39 H39B 109.5
N3 C39 H39C 109.5
H39A C39 H39C 109.5
H39B C39 H39C 109.5
N4 C40 C24 178.9(5)
C38 N3 C39 110.2(3)
C38 N3 C37 114.0(3)
C39 N3 C37 109.0(3)
C38 N3 H2 107.8
C39 N3 H2 107.8
C37 N3 H2 107.8
C21 O2 C28 111.8(3)
O3 C41 O4 127.3(3)
O3 C41 C42 118.8(4)
O4 C41 C42 113.9(3)
O6 C42 O5 127.0(3)
O6 C42 C41 119.4(4)
O5 C42 C41 113.6(3)
O8 C43 O7 125.8(4)
O8 C43 C44 121.4(4)
O7 C43 C44 112.9(3)
O10 C44 O9 125.9(4)
O10 C44 C43 121.1(4)
O9 C44 C43 112.9(3)
C43 O7 H3 114(3)
C44 O9 H4 118(3)

loop_
_geom_bond_atom_site_label_1
_geom_bond_atom_site_label_2
_geom_bond_distance
C1 O1 1.447(5)
C1 C2 1.483(6)
C1 H1A 0.9900
C1 H1B 0.9900
C2 C3 1.388(6)
C2 C7 1.396(5)
C3 C4 1.386(6)
C3 H3A 0.9500
C4 C5 1.391(6)
C4 C20 1.440(6)
C5 C6 1.398(5)
C5 H5 0.9500
C6 C7 1.381(5)
C6 H6 0.9500
C7 C8 1.513(6)
C8 O1 1.453(4)
C8 C15 1.526(5)
C8 C9 1.526(5)
C9 C10 1.380(6)
C9 C14 1.395(5)
C10 C11 1.383(5)
C10 H10 0.9500
C11 C12 1.370(6)
C11 H11 0.9500
C12 C13 1.358(6)
C12 F1 1.377(5)
C13 C14 1.386(5)
C13 H13 0.9500
C14 H14 0.9500
C15 C16 1.530(5)
C15 H15A 0.9900
C15 H15B 0.9900
C16 C17 1.520(5)
C16 H16A 0.9900
C16 H16B 0.9900
C17 N1 1.493(5)
C17 H17A 0.9900
C17 H17B 0.9900
C18 N1 1.496(4)
C18 H18A 0.9800
C18 H18B 0.9800
C18 H18C 0.9800
C19 N1 1.484(5)
C19 H19A 0.9800
C19 H19B 0.9800
C19 H19C 0.9800
C20 N2 1.146(6)
N1 H1 0.9300
C21 O2 1.441(5)
C21 C22 1.499(5)
C21 H21A 0.9900
C21 H21B 0.9900
C22 C27 1.373(6)
C22 C23 1.387(5)
C23 C24 1.403(5)
C23 H23 0.9500
C24 C25 1.389(6)
C24 C40 1.433(6)
C25 C26 1.380(6)
C25 H25 0.9500
C26 C27 1.388(5)
C26 H26 0.9500
C27 C28 1.513(5)
C28 O2 1.446(5)
C28 C29 1.538(6)
C28 C35 1.542(6)
C29 C34 1.370(6)
C29 C30 1.386(6)
C30 C31 1.392(6)
C30 H30 0.9500
C31 C32 1.356(7)
C31 H31 0.9500
C32 F2 1.364(6)
C32 C33 1.365(7)
C33 C34 1.405(7)
C33 H33 0.9500
C34 H34 0.9500
C35 C36 1.519(6)
C35 H35A 0.9900
C35 H35B 0.9900
C36 C37 1.521(5)
C36 H36A 0.9900
C36 H36B 0.9900
C37 N3 1.504(5)
C37 H37A 0.9900
C37 H37B 0.9900
C38 N3 1.478(4)
C38 H38A 0.9800
C38 H38B 0.9800
C38 H38C 0.9800
C39 N3 1.491(5)
C39 H39A 0.9800
C39 H39B 0.9800
C39 H39C 0.9800
C40 N4 1.147(6)
N3 H2 0.9300
C41 O3 1.233(4)
C41 O4 1.269(5)
C41 C42 1.555(5)
C42 O6 1.225(4)
C42 O5 1.277(5)
C43 O8 1.215(4)
C43 O7 1.292(5)
C43 C44 1.536(5)
C44 O10 1.221(4)
C44 O9 1.280(5)
O7 H3 0.91(3)
O9 H4 0.91(3)

loop_
_geom_hbond_atom_site_label_D
_geom_hbond_atom_site_label_H
_geom_hbond_atom_site_label_A
_geom_hbond_site_symmetry_A
_geom_hbond_distance_DH
_geom_hbond_distance_HA
_geom_hbond_distance_DA
_geom_hbond_angle_DHA
N1 H1 O6 . 0.93 1.91 2.768(4) 152
N1 H1 O4 . 0.93 2.22 2.886(4) 128
N3 H2 O3 . 0.93 1.91 2.764(4) 152
N3 H2 O5 . 0.93 2.22 2.884(4) 127
O7 H3 O5 . 0.91(3) 1.56(3) 2.466(4) 177(4)
O9 H4 O4 1_556 0.91(3) 1.57(3) 2.465(4) 173(4)

loop_
_geom_torsion_atom_site_label_1
_geom_torsion_atom_site_label_2
_geom_torsion_atom_site_label_3
_geom_torsion_atom_site_label_4
_geom_torsion
O1 C1 C2 C3 -158.6(4)
O1 C1 C2 C7 19.1(4)
C7 C2 C3 C4 -1.6(5)
C1 C2 C3 C4 175.8(4)
C2 C3 C4 C5 0.7(5)
C2 C3 C4 C20 -177.4(3)
C3 C4 C5 C6 0.6(5)
C20 C4 C5 C6 178.7(3)
C4 C5 C6 C7 -1.0(5)
C5 C6 C7 C2 0.1(5)
C5 C6 C7 C8 -174.3(3)
C3 C2 C7 C6 1.2(5)
C1 C2 C7 C6 -176.8(3)
C3 C2 C7 C8 176.7(3)
C1 C2 C7 C8 -1.3(4)
C6 C7 C8 O1 158.1(3)
C2 C7 C8 O1 -16.8(4)
C6 C7 C8 C15 43.9(5)
C2 C7 C8 C15 -131.0(3)
C6 C7 C8 C9 -84.1(5)
C2 C7 C8 C9 101.0(3)
O1 C8 C9 C10 -13.7(5)
C7 C8 C9 C10 -127.3(4)
C15 C8 C9 C10 107.1(4)
O1 C8 C9 C14 166.7(3)
C7 C8 C9 C14 53.1(5)
C15 C8 C9 C14 -72.5(5)
C14 C9 C10 C11 -0.3(6)
C8 C9 C10 C11 -180.0(3)
C9 C10 C11 C12 0.7(6)
C10 C11 C12 C13 -1.0(7)
C10 C11 C12 F1 179.4(4)
C11 C12 C13 C14 0.9(7)
F1 C12 C13 C14 -179.5(4)
C12 C13 C14 C9 -0.5(6)
C10 C9 C14 C13 0.2(6)
C8 C9 C14 C13 179.9(4)
O1 C8 C15 C16 69.2(4)
C7 C8 C15 C16 180.0(3)
C9 C8 C15 C16 -52.5(4)
C8 C15 C16 C17 -174.3(3)
C15 C16 C17 N1 -174.6(3)
C16 C17 N1 C19 -171.5(3)
C16 C17 N1 C18 65.1(4)
C2 C1 O1 C8 -30.3(4)
C7 C8 O1 C1 29.0(4)
C15 C8 O1 C1 144.3(3)
C9 C8 O1 C1 -91.2(4)
O2 C21 C22 C27 4.3(4)
O2 C21 C22 C23 -176.8(4)
C27 C22 C23 C24 -1.5(6)
C21 C22 C23 C24 179.8(4)
C22 C23 C24 C25 2.1(6)
C22 C23 C24 C40 -175.5(4)
C23 C24 C25 C26 -0.3(6)
C40 C24 C25 C26 177.3(4)
C24 C25 C26 C27 -2.2(6)
C23 C22 C27 C26 -1.0(6)
C21 C22 C27 C26 178.0(4)
C23 C22 C27 C28 -178.6(3)
C21 C22 C27 C28 0.4(4)
C25 C26 C27 C22 2.8(6)
C25 C26 C27 C28 179.9(4)
C22 C27 C28 O2 -4.9(4)
C26 C27 C28 O2 177.7(4)
C22 C27 C28 C29 111.9(4)
C26 C27 C28 C29 -65.4(5)
C22 C27 C28 C35 -121.1(4)
C26 C27 C28 C35 61.5(5)
O2 C28 C29 C34 -155.7(4)
C27 C28 C29 C34 91.8(5)
C35 C28 C29 C34 -35.1(5)
O2 C28 C29 C30 32.0(5)
C27 C28 C29 C30 -80.6(4)
C35 C28 C29 C30 152.5(3)
C34 C29 C30 C31 -0.3(6)
C28 C29 C30 C31 172.4(3)
C29 C30 C31 C32 0.9(6)
C30 C31 C32 F2 179.2(4)
C30 C31 C32 C33 -0.6(7)
C31 C32 C33 C34 -0.3(7)
F2 C32 C33 C34 179.9(4)
C30 C29 C34 C33 -0.7(7)
C28 C29 C34 C33 -173.0(4)
C32 C33 C34 C29 1.0(7)
O2 C28 C35 C36 -64.0(4)
C27 C28 C35 C36 49.9(5)
C29 C28 C35 C36 174.0(3)
C28 C35 C36 C37 178.9(3)
C35 C36 C37 N3 179.6(3)
C36 C37 N3 C38 -61.5(4)
C36 C37 N3 C39 174.9(3)
C22 C21 O2 C28 -7.7(4)
C27 C28 O2 C21 7.9(4)
C29 C28 O2 C21 -107.7(4)
C35 C28 O2 C21 128.2(3)
O3 C41 C42 O6 -175.3(4)
O4 C41 C42 O6 4.5(5)
O3 C41 C42 O5 4.2(5)
O4 C41 C42 O5 -175.9(3)
O8 C43 C44 O10 -178.7(4)
O7 C43 C44 O10 2.0(5)
O8 C43 C44 O9 2.3(5)
O7 C43 C44 O9 -177.0(4)
